data_7125104
loop_
_publ_author_name
'Zhang, Cheng'
'Chang, Sailan'
'Qiu, Lihua'
'Xu, Xinfang'

_publ_section_title
;
 Chemodivergent synthesis of multi-substituted/fused pyrroles via
 copper-catalyzed carbene cascade reaction of propargyl
 \a-iminodiazoacetates.
;
_journal_issue 84
_journal_name_full 'Chemical communications (Cambridge, England)'
_journal_page_first 12470
_journal_page_last 12473
_journal_paper_doi 10.1039/c6cc06864b
_journal_volume 52
_journal_year 2016
_chemical_formula_moiety 'C23 H21 N O3'
_chemical_formula_sum 'C23 H21 N O3'
_chemical_formula_weight 359.41
_space_group_IT_number 2
_space_group_name_Hall '-P 1'
_space_group_name_H-M_alt 'P -1'
_symmetry_cell_setting triclinic
_symmetry_space_group_name_Hall '-P 1'
_symmetry_space_group_name_H-M 'P -1'
_atom_sites_solution_hydrogens geom
_atom_sites_solution_primary direct
_atom_sites_solution_secondary difmap
_audit_creation_method SHELXL-97
_audit_update_record
;
2016-06-02 deposited with the CCDC.
2016-09-27 downloaded from the CCDC.
;
_cell_angle_alpha 69.968(8)
_cell_angle_beta 73.363(7)
_cell_angle_gamma 72.428(7)
_cell_formula_units_Z 2
_cell_length_a 8.6755(7)
_cell_length_b 10.6916(10)
_cell_length_c 11.4390(9)
_cell_measurement_reflns_used 3662
_cell_measurement_temperature 223(2)
_cell_measurement_theta_max 29.9250
_cell_measurement_theta_min 3.6130
_cell_volume 930.30(15)
_computing_cell_refinement
;
CrysAlisPro, Agilent Technologies,
Version 1.171.36.32 (release 02-08-2013 CrysAlis171 .NET)
(compiled Aug  2 2013,16:46:58)
;
_computing_data_collection
;
CrysAlisPro, Agilent Technologies,
Version 1.171.36.32 (release 02-08-2013 CrysAlis171 .NET)
(compiled Aug  2 2013,16:46:58)
;
_computing_data_reduction
;
CrysAlisPro, Agilent Technologies,
Version 1.171.36.32 (release 02-08-2013 CrysAlis171 .NET)
(compiled Aug  2 2013,16:46:58)
;
_computing_structure_refinement 'SHELXL-97 (Sheldrick, 1997)'
_computing_structure_solution 'SHELXS-97 (Sheldrick, 1990)'
_diffrn_ambient_temperature 223(2)
_diffrn_measured_fraction_theta_full 0.998
_diffrn_measured_fraction_theta_max 0.998
_diffrn_measurement_device_type 'Xcalibur, Atlas, Gemini'
_diffrn_measurement_method '\w scans'
_diffrn_radiation_monochromator graphite
_diffrn_radiation_source 'fine-focus sealed tube'
_diffrn_radiation_type MoK\a
_diffrn_radiation_wavelength 0.71073
_diffrn_reflns_av_R_equivalents 0.0225
_diffrn_reflns_av_sigmaI/netI 0.0313
_diffrn_reflns_limit_h_max 10
_diffrn_reflns_limit_h_min -10
_diffrn_reflns_limit_k_max 12
_diffrn_reflns_limit_k_min -12
_diffrn_reflns_limit_l_max 12
_diffrn_reflns_limit_l_min -13
_diffrn_reflns_number 7518
_diffrn_reflns_theta_full 25.49
_diffrn_reflns_theta_max 25.49
_diffrn_reflns_theta_min 2.84
_diffrn_standards_decay_% 0
_diffrn_standards_interval_count 0
_diffrn_standards_interval_time 0
_diffrn_standards_number 0
_exptl_absorpt_coefficient_mu 0.085
_exptl_absorpt_correction_T_max 0.9832
_exptl_absorpt_correction_T_min 0.9750
_exptl_absorpt_correction_type multi-scan
_exptl_crystal_colour colourless
_exptl_crystal_density_diffrn 1.283
_exptl_crystal_density_method 'not measured'
_exptl_crystal_description block
_exptl_crystal_F_000 380
_exptl_crystal_size_max 0.30
_exptl_crystal_size_mid 0.25
_exptl_crystal_size_min 0.20
_refine_diff_density_max 0.237
_refine_diff_density_min -0.240
_refine_diff_density_rms 0.040
_refine_ls_extinction_method none
_refine_ls_goodness_of_fit_ref 1.049
_refine_ls_hydrogen_treatment contr
_refine_ls_matrix_type full
_refine_ls_number_parameters 245
_refine_ls_number_reflns 3444
_refine_ls_number_restraints 0
_refine_ls_restrained_S_all 1.049
_refine_ls_R_factor_all 0.0578
_refine_ls_R_factor_gt 0.0444
_refine_ls_shift/su_max 0.000
_refine_ls_shift/su_mean 0.000
_refine_ls_structure_factor_coef Fsqd
_refine_ls_weighting_details 'calc w=1/[\s^2^(Fo^2^)+(0.0668P)^2^+0.1289P] where P=(Fo^2^+2Fc^2^)/3'
_refine_ls_weighting_scheme calc
_refine_ls_wR_factor_gt 0.1181
_refine_ls_wR_factor_ref 0.1281
_reflns_number_gt 2740
_reflns_number_total 3444
_reflns_threshold_expression >2sigma(I)
_cod_data_source_file c6cc06864b2.cif
_cod_data_source_block t
_cod_original_cell_volume 930.30(14)
_cod_database_code 7125104

loop_
_symmetry_equiv_pos_as_xyz
'x, y, z'
'-x, -y, -z'

loop_
_atom_site_label
_atom_site_type_symbol
_atom_site_fract_x
_atom_site_fract_y
_atom_site_fract_z
_atom_site_U_iso_or_equiv
_atom_site_adp_type
_atom_site_occupancy
_atom_site_symmetry_multiplicity
_atom_site_calc_flag
_atom_site_refinement_flags
C1 C 0.72889(19) 0.43028(15) 0.24574(15) 0.0319(4) Uani 1 1 d .
C2 C 0.7874(2) 0.46074(17) 0.11603(17) 0.0431(4) Uani 1 1 d .
H2 H 0.8376 0.3895 0.0775 0.052 Uiso 1 1 calc R
C3 C 0.7728(2) 0.59536(19) 0.04205(18) 0.0497(5) Uani 1 1 d .
H3 H 0.8140 0.6151 -0.0462 0.060 Uiso 1 1 calc R
C4 C 0.6977(2) 0.70037(17) 0.09790(19) 0.0464(4) Uani 1 1 d .
H4 H 0.6868 0.7918 0.0479 0.056 Uiso 1 1 calc R
C5 C 0.6393(2) 0.67054(17) 0.22614(19) 0.0492(5) Uani 1 1 d .
H5 H 0.5880 0.7420 0.2643 0.059 Uiso 1 1 calc R
C6 C 0.6548(2) 0.53646(17) 0.30058(17) 0.0423(4) Uani 1 1 d .
H6 H 0.6148 0.5174 0.3889 0.051 Uiso 1 1 calc R
C7 C 0.73700(19) 0.28270(15) 0.32749(15) 0.0340(4) Uani 1 1 d .
C8 C 0.60054(19) 0.23019(15) 0.31262(15) 0.0323(4) Uani 1 1 d .
C9 C 0.67037(19) 0.12995(14) 0.25774(15) 0.0318(4) Uani 1 1 d .
C10 C 0.85266(19) 0.10650(14) 0.24024(15) 0.0321(4) Uani 1 1 d .
C11 C 0.97882(19) 0.00050(14) 0.18860(15) 0.0323(4) Uani 1 1 d .
C12 C 1.1450(2) 0.00400(16) 0.16046(15) 0.0362(4) Uani 1 1 d .
H12 H 1.1759 0.0749 0.1729 0.043 Uiso 1 1 calc R
C13 C 1.2647(2) -0.09643(17) 0.11431(16) 0.0409(4) Uani 1 1 d .
H13 H 1.3765 -0.0927 0.0941 0.049 Uiso 1 1 calc R
C14 C 1.2208(2) -0.20209(17) 0.09787(17) 0.0449(4) Uani 1 1 d .
H14 H 1.3028 -0.2709 0.0677 0.054 Uiso 1 1 calc R
C15 C 1.0568(2) -0.20693(17) 0.12557(18) 0.0454(4) Uani 1 1 d .
H15 H 1.0272 -0.2792 0.1146 0.054 Uiso 1 1 calc R
C16 C 0.9352(2) -0.10494(16) 0.16976(17) 0.0398(4) Uani 1 1 d .
H16 H 0.8233 -0.1073 0.1869 0.048 Uiso 1 1 calc R
C17 C 0.53780(19) 0.08599(15) 0.23550(16) 0.0357(4) Uani 1 1 d .
C18 C 0.41746(19) 0.26200(15) 0.33458(16) 0.0355(4) Uani 1 1 d .
C19 C 0.3280(2) 0.40447(17) 0.26907(19) 0.0458(4) Uani 1 1 d .
H19A H 0.3442 0.4172 0.1777 0.055 Uiso 1 1 calc R
H19B H 0.3669 0.4751 0.2816 0.055 Uiso 1 1 calc R
C20 C 0.1465(3) 0.4093(2) 0.3341(3) 0.0714(6) Uani 1 1 d .
H20A H 0.0894 0.5018 0.3404 0.086 Uiso 1 1 calc R
H20B H 0.0910 0.3832 0.2854 0.086 Uiso 1 1 calc R
C21 C 0.1448(3) 0.3105(3) 0.4636(3) 0.0920(9) Uani 1 1 d .
H21A H 0.0792 0.2447 0.4768 0.110 Uiso 1 1 calc R
H21B H 0.0958 0.3592 0.5289 0.110 Uiso 1 1 calc R
C22 C 0.3230(2) 0.2365(2) 0.47232(18) 0.0508(5) Uani 1 1 d .
H22A H 0.3316 0.1385 0.5134 0.061 Uiso 1 1 calc R
H22B H 0.3658 0.2737 0.5207 0.061 Uiso 1 1 calc R
C23 C 0.7480(3) 0.14688(19) 0.54077(19) 0.0596(5) Uani 1 1 d .
H23A H 0.6640 0.1040 0.5410 0.089 Uiso 1 1 calc R
H23B H 0.7360 0.1543 0.6253 0.089 Uiso 1 1 calc R
H23C H 0.8566 0.0919 0.5158 0.089 Uiso 1 1 calc R
N1 N 0.88993(16) 0.19089(13) 0.27985(14) 0.0369(3) Uani 1 1 d .
O1 O 0.39159(13) 0.16413(11) 0.28107(12) 0.0413(3) Uani 1 1 d .
O2 O 0.54207(14) -0.00038(12) 0.18888(13) 0.0480(3) Uani 1 1 d .
O3 O 0.72969(15) 0.28019(11) 0.45274(11) 0.0448(3) Uani 1 1 d .

loop_
_atom_site_aniso_label
_atom_site_aniso_U_11
_atom_site_aniso_U_22
_atom_site_aniso_U_33
_atom_site_aniso_U_23
_atom_site_aniso_U_13
_atom_site_aniso_U_12
C1 0.0304(8) 0.0327(8) 0.0385(9) -0.0136(7) -0.0080(7) -0.0101(6)
C2 0.0480(11) 0.0405(9) 0.0421(10) -0.0179(8) -0.0052(8) -0.0083(7)
C3 0.0538(12) 0.0527(11) 0.0387(10) -0.0074(8) -0.0040(9) -0.0182(9)
C4 0.0445(11) 0.0349(9) 0.0564(12) -0.0059(8) -0.0084(9) -0.0137(7)
C5 0.0538(12) 0.0340(9) 0.0604(13) -0.0198(9) -0.0036(9) -0.0109(8)
C6 0.0506(11) 0.0379(9) 0.0403(10) -0.0168(8) -0.0003(8) -0.0143(7)
C7 0.0347(9) 0.0343(8) 0.0378(9) -0.0149(7) -0.0098(7) -0.0068(6)
C8 0.0346(9) 0.0284(8) 0.0330(9) -0.0064(6) -0.0066(7) -0.0087(6)
C9 0.0334(9) 0.0264(7) 0.0357(9) -0.0079(6) -0.0061(7) -0.0087(6)
C10 0.0323(9) 0.0278(8) 0.0356(9) -0.0065(6) -0.0079(7) -0.0076(6)
C11 0.0349(9) 0.0277(8) 0.0320(9) -0.0065(6) -0.0092(7) -0.0040(6)
C12 0.0375(9) 0.0342(8) 0.0370(9) -0.0075(7) -0.0105(7) -0.0083(7)
C13 0.0322(9) 0.0461(9) 0.0415(10) -0.0124(8) -0.0082(7) -0.0039(7)
C14 0.0426(11) 0.0420(9) 0.0460(11) -0.0181(8) -0.0106(8) 0.0043(7)
C15 0.0466(11) 0.0383(9) 0.0562(12) -0.0223(8) -0.0100(9) -0.0065(7)
C16 0.0353(9) 0.0362(9) 0.0493(11) -0.0141(8) -0.0083(8) -0.0079(7)
C17 0.0342(9) 0.0320(8) 0.0421(10) -0.0129(7) -0.0023(7) -0.0114(6)
C18 0.0347(9) 0.0326(8) 0.0416(10) -0.0146(7) -0.0053(7) -0.0084(6)
C19 0.0407(10) 0.0390(9) 0.0591(12) -0.0142(8) -0.0157(9) -0.0053(7)
C20 0.0452(13) 0.0743(14) 0.0868(18) -0.0301(13) -0.0129(12) 0.0056(10)
C21 0.0459(14) 0.117(2) 0.0775(19) -0.0189(16) 0.0096(13) 0.0017(13)
C22 0.0471(11) 0.0550(11) 0.0463(11) -0.0183(9) 0.0011(9) -0.0112(8)
C23 0.0706(15) 0.0557(12) 0.0438(12) -0.0023(9) -0.0202(10) -0.0073(10)
N1 0.0342(8) 0.0316(7) 0.0487(9) -0.0146(6) -0.0126(6) -0.0049(5)
O1 0.0319(6) 0.0415(6) 0.0567(8) -0.0234(6) -0.0032(5) -0.0117(5)
O2 0.0420(7) 0.0460(7) 0.0686(9) -0.0315(6) -0.0051(6) -0.0157(5)
O3 0.0584(8) 0.0419(7) 0.0370(7) -0.0115(5) -0.0173(6) -0.0079(5)

loop_
_atom_type_symbol
_atom_type_description
_atom_type_scat_dispersion_real
_atom_type_scat_dispersion_imag
_atom_type_scat_source
C C 0.0033 0.0016 'International Tables Vol C Tables 4.2.6.8 and 6.1.1.4'
H H 0.0000 0.0000 'International Tables Vol C Tables 4.2.6.8 and 6.1.1.4'
N N 0.0061 0.0033 'International Tables Vol C Tables 4.2.6.8 and 6.1.1.4'
O O 0.0106 0.0060 'International Tables Vol C Tables 4.2.6.8 and 6.1.1.4'

loop_
_geom_angle_atom_site_label_1
_geom_angle_atom_site_label_2
_geom_angle_atom_site_label_3
_geom_angle
C2 C1 C6 118.82(15)
C2 C1 C7 121.13(13)
C6 C1 C7 119.98(14)
C1 C2 C3 120.60(15)
C1 C2 H2 119.7
C3 C2 H2 119.7
C4 C3 C2 119.99(17)
C4 C3 H3 120.0
C2 C3 H3 120.0
C5 C4 C3 119.54(16)
C5 C4 H4 120.2
C3 C4 H4 120.2
C4 C5 C6 120.74(16)
C4 C5 H5 119.6
C6 C5 H5 119.6
C5 C6 C1 120.32(17)
C5 C6 H6 119.8
C1 C6 H6 119.8
O3 C7 N1 111.22(13)
O3 C7 C8 114.48(13)
N1 C7 C8 103.29(11)
O3 C7 C1 107.24(11)
N1 C7 C1 110.87(13)
C8 C7 C1 109.76(13)
C9 C8 C18 112.19(14)
C9 C8 C7 108.37(14)
C18 C8 C7 139.33(13)
C8 C9 C17 108.12(14)
C8 C9 C10 107.78(13)
C17 C9 C10 144.09(13)
N1 C10 C11 122.45(14)
N1 C10 C9 110.94(13)
C11 C10 C9 126.59(13)
C16 C11 C12 119.25(14)
C16 C11 C10 121.04(14)
C12 C11 C10 119.70(13)
C13 C12 C11 120.19(15)
C13 C12 H12 119.9
C11 C12 H12 119.9
C14 C13 C12 120.27(16)
C14 C13 H13 119.9
C12 C13 H13 119.9
C15 C14 C13 120.12(15)
C15 C14 H14 119.9
C13 C14 H14 119.9
C14 C15 C16 120.04(15)
C14 C15 H15 120.0
C16 C15 H15 120.0
C11 C16 C15 120.10(16)
C11 C16 H16 119.9
C15 C16 H16 119.9
O2 C17 O1 121.33(14)
O2 C17 C9 131.72(15)
O1 C17 C9 106.95(12)
O1 C18 C8 101.22(11)
O1 C18 C19 107.74(13)
C8 C18 C19 118.56(13)
O1 C18 C22 107.65(12)
C8 C18 C22 117.19(15)
C19 C18 C22 103.80(13)
C18 C19 C20 103.78(15)
C18 C19 H19A 111.0
C20 C19 H19A 111.0
C18 C19 H19B 111.0
C20 C19 H19B 111.0
H19A C19 H19B 109.0
C21 C20 C19 106.73(19)
C21 C20 H20A 110.4
C19 C20 H20A 110.4
C21 C20 H20B 110.4
C19 C20 H20B 110.4
H20A C20 H20B 108.6
C20 C21 C22 107.58(18)
C20 C21 H21A 110.2
C22 C21 H21A 110.2
C20 C21 H21B 110.2
C22 C21 H21B 110.2
H21A C21 H21B 108.5
C21 C22 C18 104.65(17)
C21 C22 H22A 110.8
C18 C22 H22A 110.8
C21 C22 H22B 110.8
C18 C22 H22B 110.8
H22A C22 H22B 108.9
O3 C23 H23A 109.5
O3 C23 H23B 109.5
H23A C23 H23B 109.5
O3 C23 H23C 109.5
H23A C23 H23C 109.5
H23B C23 H23C 109.5
C10 N1 C7 109.51(12)
C17 O1 C18 111.50(11)
C7 O3 C23 114.54(13)

loop_
_geom_bond_atom_site_label_1
_geom_bond_atom_site_label_2
_geom_bond_distance
C1 C2 1.379(2)
C1 C6 1.383(2)
C1 C7 1.526(2)
C2 C3 1.386(3)
C2 H2 0.9400
C3 C4 1.380(3)
C3 H3 0.9400
C4 C5 1.365(3)
C4 H4 0.9400
C5 C6 1.382(2)
C5 H5 0.9400
C6 H6 0.9400
C7 O3 1.4071(19)
C7 N1 1.4788(19)
C7 C8 1.526(2)
C8 C9 1.327(2)
C8 C18 1.485(2)
C9 C17 1.478(2)
C9 C10 1.489(2)
C10 N1 1.2900(19)
C10 C11 1.473(2)
C11 C16 1.390(2)
C11 C12 1.394(2)
C12 C13 1.382(2)
C12 H12 0.9400
C13 C14 1.380(2)
C13 H13 0.9400
C14 C15 1.379(2)
C14 H14 0.9400
C15 C16 1.391(2)
C15 H15 0.9400
C16 H16 0.9400
C17 O2 1.2015(18)
C17 O1 1.3633(18)
C18 O1 1.4762(17)
C18 C19 1.524(2)
C18 C22 1.526(2)
C19 C20 1.530(3)
C19 H19A 0.9800
C19 H19B 0.9800
C20 C21 1.496(4)
C20 H20A 0.9800
C20 H20B 0.9800
C21 C22 1.524(3)
C21 H21A 0.9800
C21 H21B 0.9800
C22 H22A 0.9800
C22 H22B 0.9800
C23 O3 1.429(2)
C23 H23A 0.9700
C23 H23B 0.9700
C23 H23C 0.9700
